data_7100003
loop_
_publ_author_name
'R. Winpenny'
'Guillem. Aromi'
'Aidan Bell'
'S. J. Teat'
'Wolfgang Wernsdorfer'

_publ_section_title
;
Synthesis and Characterisation of a {Ni8} Single
Molecule Magnet and A Related Cage
;
_journal_name_full 'Chemical Communications'
_journal_paper_doi 10.1039/b500581g
_journal_year 2005
_chemical_formula_sum 'C60 H77.5 F4 N6 Na Ni4 O13.25'
_chemical_formula_weight 1456.63
_space_group_IT_number 211
_symmetry_cell_setting cubic
_symmetry_space_group_name_Hall 'I 4 2 3'
_symmetry_space_group_name_H-M 'I 4 3 2'
_cell_angle_alpha 90.00
_cell_angle_beta 90.00
_cell_angle_gamma 90.00
_cell_formula_units_Z 12
_cell_length_a 29.5764(13)
_cell_length_b 29.5764(13)
_cell_length_c 29.5764(13)
_cell_measurement_temperature 150(2)
_cell_volume 25872(2)
_diffrn_ambient_temperature 150(2)
_exptl_crystal_density_diffrn 1.122
_cod_depositor_comments
;

2023-11-22
Z value and formula fixed to values more according to usual
chemical conventions.                 miguel
;
_cod_original_formula_sum 'C120 H155 F8 N12 Na2 Ni8 O26.5'
_cod_original_formula_weight 2913.26
_cod_original_formula_units_Z 6
_cod_database_code 7100003

loop_
_symmetry_equiv_pos_as_xyz
'x, y, z'
'-x, -y, z'
'-x, y, -z'
'x, -y, -z'
'z, x, y'
'z, -x, -y'
'-z, -x, y'
'-z, x, -y'
'y, z, x'
'-y, z, -x'
'y, -z, -x'
'-y, -z, x'
'y, x, -z'
'-y, -x, -z'
'y, -x, z'
'-y, x, z'
'x, z, -y'
'-x, z, y'
'-x, -z, -y'
'x, -z, y'
'z, y, -x'
'z, -y, x'
'-z, y, x'
'-z, -y, -x'
'x+1/2, y+1/2, z+1/2'
'-x+1/2, -y+1/2, z+1/2'
'-x+1/2, y+1/2, -z+1/2'
'x+1/2, -y+1/2, -z+1/2'
'z+1/2, x+1/2, y+1/2'
'z+1/2, -x+1/2, -y+1/2'
'-z+1/2, -x+1/2, y+1/2'
'-z+1/2, x+1/2, -y+1/2'
'y+1/2, z+1/2, x+1/2'
'-y+1/2, z+1/2, -x+1/2'
'y+1/2, -z+1/2, -x+1/2'
'-y+1/2, -z+1/2, x+1/2'
'y+1/2, x+1/2, -z+1/2'
'-y+1/2, -x+1/2, -z+1/2'
'y+1/2, -x+1/2, z+1/2'
'-y+1/2, x+1/2, z+1/2'
'x+1/2, z+1/2, -y+1/2'
'-x+1/2, z+1/2, y+1/2'
'-x+1/2, -z+1/2, -y+1/2'
'x+1/2, -z+1/2, y+1/2'
'z+1/2, y+1/2, -x+1/2'
'z+1/2, -y+1/2, x+1/2'
'-z+1/2, y+1/2, x+1/2'
'-z+1/2, -y+1/2, -x+1/2'

loop_
_atom_site_label
_atom_site_type_symbol
_atom_site_fract_x
_atom_site_fract_y
_atom_site_fract_z
_atom_site_U_iso_or_equiv
_atom_site_adp_type
_atom_site_occupancy
_atom_site_symmetry_multiplicity
_atom_site_calc_flag
_atom_site_refinement_flags
_atom_site_disorder_assembly
_atom_site_disorder_group
Ni1 Ni 0.588477(10) 0.971433(10) 0.933863(10) 0.02184(9) Uani 1 1 d . . .
Na1 Na 0.5000 1.0000 1.0000 0.0180(4) Uani 1 8 d S . .
F1 F 0.54659(4) 1.02423(4) 0.93850(4) 0.0197(2) Uani 1 1 d . . .
O1 O 0.61208(12) 1.0000 1.0000 0.0241(6) Uani 1 4 d S . .
H1O H 0.646(3) 1.0000 1.0000 0.05(2) Uiso 1 4 d S . .
N11 N 0.55561(8) 0.94537(8) 0.87860(7) 0.0282(4) Uani 1 1 d . . .
O11 O 0.61645(9) 0.91914(13) 0.83519(11) 0.0611(9) Uani 1 1 d . . .
H11 H 0.6289 0.9173 0.8607 0.092 Uiso 1 1 calc R . .
C11 C 0.57180(12) 0.92713(11) 0.84056(10) 0.0382(6) Uani 1 1 d . . .
N12 N 0.51034(9) 0.94688(8) 0.87196(8) 0.0313(5) Uani 1 1 d . . .
H12A H 0.4910 0.9577 0.8919 0.038 Uiso 1 1 calc R . .
C12 C 0.53752(13) 0.91735(13) 0.81001(11) 0.0457(8) Uani 1 1 d . . .
H12B H 0.5405 0.9047 0.7806 0.055 Uiso 1 1 calc R . .
C13 C 0.49824(13) 0.93002(12) 0.83169(10) 0.0415(7) Uani 1 1 d . . .
C14 C 0.45000(15) 0.9273(2) 0.81792(15) 0.0703(14) Uani 1 1 d . . .
H14A H 0.4331 0.9097 0.8404 0.106 Uiso 1 1 calc R . .
H14B H 0.4478 0.9124 0.7884 0.106 Uiso 1 1 calc R . .
H14C H 0.4373 0.9578 0.8159 0.106 Uiso 1 1 calc R . .
O21 O 0.63495(7) 0.92156(7) 0.92773(7) 0.0341(4) Uani 1 1 d U . .
O22 O 0.63100(7) 0.89152(7) 0.99644(8) 0.0358(4) Uani 1 1 d U . .
C21 C 0.64310(9) 0.89090(9) 0.95607(9) 0.0284(5) Uani 1 1 d U . .
C22 C 0.66938(10) 0.85066(9) 0.94026(10) 0.0332(5) Uani 1 1 d U . .
C23 C 0.66943(15) 0.81141(13) 0.96552(13) 0.0526(9) Uani 1 1 d U . .
H23A H 0.6542 0.8106 0.9938 0.063 Uiso 1 1 calc R . .
C24 C 0.69155(17) 0.77315(14) 0.95006(14) 0.0587(11) Uani 1 1 d U . .
H24A H 0.6903 0.7461 0.9674 0.070 Uiso 1 1 calc R . .
C25 C 0.71539(16) 0.77353(13) 0.90993(13) 0.0552(10) Uani 1 1 d DU A .
C26 C 0.7161(2) 0.81258(17) 0.88588(16) 0.0742(14) Uani 1 1 d U . .
H26A H 0.7328 0.8137 0.8585 0.089 Uiso 1 1 calc R . .
C27 C 0.69289(18) 0.85127(14) 0.90014(15) 0.0638(12) Uani 1 1 d U . .
H27A H 0.6934 0.8779 0.8822 0.077 Uiso 1 1 calc R . .
C28 C 0.73946(17) 0.73105(15) 0.89351(15) 0.0772(14) Uani 1 1 d DU . .
C29 C 0.7868(3) 0.7301(4) 0.9210(4) 0.078(3) Uiso 0.50 1 d PDU A 1
H29A H 0.8042 0.7033 0.9121 0.117 Uiso 0.50 1 calc PR A 1
H29B H 0.7806 0.7289 0.9536 0.117 Uiso 0.50 1 calc PR A 1
H29C H 0.8042 0.7574 0.9140 0.117 Uiso 0.50 1 calc PR A 1
C30 C 0.7548(3) 0.7361(3) 0.8423(3) 0.057(2) Uiso 0.50 1 d PDU A 1
H30A H 0.7702 0.7085 0.8326 0.086 Uiso 0.50 1 calc PR A 1
H30B H 0.7754 0.7619 0.8394 0.086 Uiso 0.50 1 calc PR A 1
H30C H 0.7281 0.7412 0.8232 0.086 Uiso 0.50 1 calc PR A 1
C31 C 0.7147(4) 0.6876(3) 0.9002(5) 0.093(4) Uiso 0.50 1 d PDU A 1
H31A H 0.7330 0.6626 0.8888 0.139 Uiso 0.50 1 calc PR A 1
H31B H 0.6859 0.6887 0.8838 0.139 Uiso 0.50 1 calc PR A 1
H31C H 0.7087 0.6832 0.9325 0.139 Uiso 0.50 1 calc PR A 1
C29' C 0.7589(5) 0.7029(5) 0.9332(4) 0.112(4) Uiso 0.50 1 d PDU A 2
H29D H 0.7739 0.6758 0.9213 0.168 Uiso 0.50 1 calc PR A 2
H29E H 0.7342 0.6938 0.9534 0.168 Uiso 0.50 1 calc PR A 2
H29F H 0.7808 0.7211 0.9500 0.168 Uiso 0.50 1 calc PR A 2
C30' C 0.7678(3) 0.7374(3) 0.8516(3) 0.056(2) Uiso 0.50 1 d PDU A 2
H30D H 0.7821 0.7086 0.8435 0.084 Uiso 0.50 1 calc PR A 2
H30E H 0.7912 0.7601 0.8575 0.084 Uiso 0.50 1 calc PR A 2
H30F H 0.7486 0.7476 0.8267 0.084 Uiso 0.50 1 calc PR A 2
C31' C 0.6970(3) 0.6962(3) 0.8796(3) 0.063(2) Uiso 0.50 1 d PDU A 2
H31D H 0.7095 0.6675 0.8686 0.094 Uiso 0.50 1 calc PR A 2
H31E H 0.6787 0.7101 0.8558 0.094 Uiso 0.50 1 calc PR A 2
H31F H 0.6782 0.6906 0.9063 0.094 Uiso 0.50 1 calc PR A 2
Na2 Na 0.7331(7) 0.9184(7) 1.0280(7) 0.087(5) Uiso 0.13 1 d P . .
O1W O 0.7146(14) 1.0000 1.0000 0.099(11) Uiso 0.25 4 d SP . .

loop_
_atom_site_aniso_label
_atom_site_aniso_U_11
_atom_site_aniso_U_22
_atom_site_aniso_U_33
_atom_site_aniso_U_23
_atom_site_aniso_U_13
_atom_site_aniso_U_12
Ni1 0.02288(15) 0.01960(14) 0.02304(15) 0.00089(10) 0.00644(10) 0.00094(10)
Na1 0.0187(11) 0.0176(6) 0.0176(6) 0.000 0.000 0.000
F1 0.0213(6) 0.0193(6) 0.0184(6) 0.0001(4) -0.0009(4) -0.0012(5)
O1 0.0226(15) 0.0249(9) 0.0249(9) 0.000 0.000 0.000
N11 0.0330(11) 0.0266(10) 0.0249(9) -0.0043(8) 0.0103(8) -0.0014(8)
O11 0.0435(14) 0.087(2) 0.0533(15) -0.0348(16) 0.0192(12) -0.0001(14)
C11 0.0428(15) 0.0397(15) 0.0321(13) -0.0105(11) 0.0150(12) -0.0018(12)
N12 0.0355(12) 0.0358(11) 0.0228(10) -0.0051(8) 0.0046(8) 0.0043(9)
C12 0.058(2) 0.0522(18) 0.0273(13) -0.0145(13) 0.0088(13) 0.0027(15)
C13 0.0503(17) 0.0494(17) 0.0249(12) -0.0078(11) 0.0004(12) 0.0062(15)
C14 0.048(2) 0.119(4) 0.045(2) -0.029(2) -0.0111(17) 0.010(2)
O21 0.0383(10) 0.0280(9) 0.0360(10) 0.0026(7) 0.0126(8) 0.0098(8)
O22 0.0400(10) 0.0367(10) 0.0308(9) -0.0017(8) 0.0030(8) 0.0183(8)
C21 0.0259(11) 0.0263(11) 0.0331(12) -0.0044(9) 0.0053(9) 0.0060(9)
C22 0.0350(13) 0.0301(12) 0.0346(13) -0.0025(10) 0.0063(11) 0.0126(10)
C23 0.074(2) 0.0427(17) 0.0414(16) 0.0075(13) 0.0174(17) 0.0288(17)
C24 0.082(3) 0.0451(18) 0.0491(19) 0.0083(15) 0.0143(19) 0.0320(19)
C25 0.078(2) 0.0440(17) 0.0435(16) -0.0081(14) 0.0077(17) 0.0373(17)
C26 0.106(3) 0.060(2) 0.056(2) 0.0088(18) 0.041(2) 0.047(2)
C27 0.087(3) 0.0460(19) 0.059(2) 0.0136(16) 0.040(2) 0.0331(19)
C28 0.111(3) 0.061(2) 0.060(2) -0.0096(18) 0.012(2) 0.053(2)

loop_
_geom_bond_atom_site_label_1
_geom_bond_atom_site_label_2
_geom_bond_distance
_geom_bond_site_symmetry_2
_geom_bond_publ_flag
Ni1 Na1 3.3746(3) . ?
Ni1 F1 1.9981(13) . ?
Ni1 F1 2.0050(13) 17_557 ?
Ni1 O1 2.2422(12) . ?
Ni1 N11 2.052(2) . ?
Ni1 O21 2.0242(19) . ?
Ni1 O22 2.013(2) 20_575 ?
Na1 Ni1 3.3746(3) 18_655 ?
Na1 Ni1 3.3746(3) 2_675 ?
Na1 Ni1 3.3746(3) 3_657 ?
Na1 Ni1 3.3746(3) 4_577 ?
Na1 F1 2.3918(13) . ?
Na1 F1 2.3918(13) 2_675 ?
Na1 F1 2.3918(13) 18_655 ?
Na1 F1 2.3918(13) 3_657 ?
Na1 F1 2.3918(13) 19_677 ?
Na1 F1 2.3918(13) 20_575 ?
Na1 F1 2.3918(13) 4_577 ?
Na1 F1 2.3918(13) 17_557 ?
F1 Ni1 2.0050(13) 20_575 ?
O1 Ni1 2.2422(11) 4_577 ?
O1 Ni1 2.2422(11) 17_557 ?
O1 Ni1 2.2422(11) 20_575 ?
N11 C11 1.336(3) . ?
N11 N12 1.354(3) . ?
O11 C11 1.351(4) . ?
C11 C12 1.388(5) . ?
N12 C13 1.340(4) . ?
C12 C13 1.379(5) . ?
C13 C14 1.486(6) . ?
O21 C21 1.258(3) . ?
O22 Ni1 2.0133(19) 17_557 ?
O22 C21 1.247(3) . ?
C21 C22 1.496(3) . ?
C22 C23 1.381(4) . ?
C22 C27 1.376(4) . ?
C23 C24 1.385(5) . ?
C24 C25 1.381(6) . ?
C25 C26 1.356(6) . ?
C25 C28 1.524(5) . ?
C26 C27 1.399(5) . ?
C28 C29 1.620(8) . ?
C28 C30 1.589(8) . ?
C28 C31 1.492(9) . ?
C28 C29' 1.550(9) . ?
C28 C30' 1.508(8) . ?
C28 C31' 1.675(8) . ?
Na2 Na2 3.61(3) 17_557 ?
Na2 Na2 3.61(3) 20_575 ?
Na2 O1W 2.61(2) . ?
O1W Na2 2.61(2) 17_557 ?
O1W Na2 2.61(2) 20_575 ?
O1W Na2 2.61(2) 4_577 ?
